data_1548260
loop_
_publ_author_name
'Baolin Wang'
'Yongxin Li'
'Rakesh Ganguly'
'Hajime Hirao'
'Rei Kinjo'

_publ_section_title
;
 Ambiphilic boron in 1,4,2,5-diazadiborinine
;
_journal_name_full 'Nature Communications'
_journal_page_first 11871
_journal_paper_doi 10.1038/ncomms11871
_journal_volume 7
_journal_year 2016
_chemical_formula_sum 'C32 H32 B2 N4 Si'
_chemical_formula_weight 522.32
_space_group_crystal_system monoclinic
_space_group_IT_number 14
_space_group_name_Hall '-P 2ybc'
_space_group_name_H-M_alt 'P 1 21/c 1'
_symmetry_space_group_name_Hall '-P 2ybc'
_symmetry_space_group_name_H-M 'P 1 21/c 1'
_atom_sites_solution_hydrogens mixed
_cell_angle_alpha 90
_cell_angle_beta 94.979(9)
_cell_angle_gamma 90
_cell_formula_units_Z 4
_cell_length_a 20.534(8)
_cell_length_b 18.455(7)
_cell_length_c 7.417(3)
_cell_measurement_reflns_used 618
_cell_measurement_temperature 103.(2)
_cell_measurement_theta_max 18.6856
_cell_measurement_theta_min 2.9697
_cell_volume 2800.1(19)
_computing_cell_refinement 'SAINT V8.34A (Bruker AXS Inc., 2013)'
_computing_data_collection 'APEX3 (Bruker AXS Inc., 2015)'
_computing_data_reduction 'SAINT V8.34A (Bruker AXS Inc., 2013)'
_computing_molecular_graphics 'XP (Bruker AXS Inc., 2015)'
_computing_publication_material 'APEX3 (Bruker AXS Inc., 2015)'
_computing_structure_refinement 'SHELXL-2014/7 (Sheldrick, 2014)'
_computing_structure_solution 'XT, VERSION 2014/4'
_diffrn_ambient_temperature 103.(2)
_diffrn_detector_area_resol_mean 8.3333
_diffrn_measured_fraction_theta_full 0.993
_diffrn_measured_fraction_theta_max 0.993
_diffrn_measurement_device_type 'CCD area detector'
_diffrn_measurement_method 'phi and omega scans'
_diffrn_radiation_monochromator graphite
_diffrn_radiation_type MoK\a
_diffrn_radiation_wavelength 0.71073
_diffrn_reflns_av_R_equivalents 0.2111
_diffrn_reflns_av_unetI/netI 0.1766
_diffrn_reflns_limit_h_max 25
_diffrn_reflns_limit_h_min -25
_diffrn_reflns_limit_k_max 22
_diffrn_reflns_limit_k_min -22
_diffrn_reflns_limit_l_max 9
_diffrn_reflns_limit_l_min -9
_diffrn_reflns_number 34178
_diffrn_reflns_theta_full 25.82
_diffrn_reflns_theta_max 25.82
_diffrn_reflns_theta_min 1.49
_diffrn_source 'fine-focus sealed tube'
_diffrn_source_type 'Bruker KappaCCD'
_exptl_absorpt_coefficient_mu 0.113
_exptl_absorpt_correction_T_max 1.00
_exptl_absorpt_correction_T_min 0.77
_exptl_absorpt_correction_type multi-scan
_exptl_absorpt_process_details
;
SADABS-2014/5 - Bruker AXS area detector scaling and absorption correction
;
_exptl_crystal_colour colourless
_exptl_crystal_density_diffrn 1.239
_exptl_crystal_density_method 'not measured'
_exptl_crystal_description plate
_exptl_crystal_F_000 1104
_exptl_crystal_size_max 0.340
_exptl_crystal_size_mid 0.180
_exptl_crystal_size_min 0.020
_refine_diff_density_max 0.275
_refine_diff_density_min -0.367
_refine_ls_extinction_method none
_refine_ls_goodness_of_fit_ref 0.989
_refine_ls_hydrogen_treatment mixed
_refine_ls_matrix_type full
_refine_ls_number_parameters 362
_refine_ls_number_reflns 5355
_refine_ls_number_restraints 0
_refine_ls_restrained_S_all 0.989
_refine_ls_R_factor_all 0.1793
_refine_ls_R_factor_gt 0.0752
_refine_ls_shift/su_max 0.001
_refine_ls_shift/su_mean 0.000
_refine_ls_structure_factor_coef Fsqd
_refine_ls_weighting_details 'w=1/[\s^2^(Fo^2^)+(0.0665P)^2^] where P=(Fo^2^+2Fc^2^)/3'
_refine_ls_weighting_scheme calc
_refine_ls_wR_factor_gt 0.1387
_refine_ls_wR_factor_ref 0.1811
_reflns_number_gt 2650
_reflns_number_total 5355
_reflns_threshold_expression 'I > 2\s(I)'
_cod_data_source_file ncomms11871-s6.cif
_cod_data_source_block IV
_cod_depositor_comments
;
The following automatic conversions were performed:

'_exptl_absorpt_correction_type' value 'Multi-Scan' changed to
'multi-scan' according to the built-in table from CIF Core dictionary
named 'cif_core.dic' version 2.4.1 from 2010-06-29.

Automatic conversion script
Id: cif_fix_values 5376 2017-05-30 11:51:03Z andrius 
;
_cod_database_code 1548260

loop_
_space_group_symop_operation_xyz
'x, y, z'
'-x, y+1/2, -z+1/2'
'-x, -y, -z'
'x, -y-1/2, z-1/2'

loop_
_atom_site_type_symbol
_atom_site_label
_atom_site_fract_x
_atom_site_fract_y
_atom_site_fract_z
_atom_site_U_iso_or_equiv
_atom_site_adp_type
_atom_site_calc_flag
_atom_site_refinement_flags_adp
_atom_site_refinement_flags_occupancy
_atom_site_refinement_flags_posn
_atom_site_occupancy
_atom_site_disorder_assembly
_atom_site_disorder_group
B B1 0.3284(2) 0.3802(3) 0.4291(7) 0.0308(13) Uani d . . . 1 . .
H H1B 0.3044(16) 0.3292(18) 0.330(5) 0.027(10) Uiso d . . . 1 . .
B B2 0.2428(2) 0.5182(2) 0.5445(6) 0.0204(11) Uani d . . . 1 . .
C C1 0.4038(2) 0.3649(2) 0.4998(6) 0.0282(10) Uani d . . . 1 . .
C C2 0.4411(2) 0.4168(2) 0.5975(6) 0.0387(12) Uani d . . . 1 . .
H H2 0.4221 0.4628 0.616 0.046 Uiso calc U . R 1 . .
C C3 0.5044(2) 0.4044(3) 0.6687(6) 0.0441(13) Uani d . . . 1 . .
H H3 0.5278 0.4413 0.7359 0.053 Uiso calc U . R 1 . .
C C4 0.5336(2) 0.3388(2) 0.6426(6) 0.0371(12) Uani d . . . 1 . .
H H4 0.5772 0.33 0.6916 0.044 Uiso calc U . R 1 . .
C C5 0.4990(2) 0.2858(3) 0.5444(6) 0.0418(13) Uani d . . . 1 . .
H H5 0.5187 0.2402 0.5252 0.05 Uiso calc U . R 1 . .
C C6 0.4353(2) 0.2993(2) 0.4737(6) 0.0367(12) Uani d . . . 1 . .
H H6 0.4124 0.2625 0.405 0.044 Uiso calc U . R 1 . .
C C7 0.31774(18) 0.4535(2) 0.3245(5) 0.0248(10) Uani d . . . 1 . .
C C8 0.3885(2) 0.4274(2) 0.0734(6) 0.0426(13) Uani d . . . 1 . .
H H8A 0.3825 0.4382 -0.0564 0.064 Uiso calc U . R 1 . .
H H8B 0.3783 0.3763 0.0935 0.064 Uiso calc U . R 1 . .
H H8C 0.434 0.4371 0.1184 0.064 Uiso calc U . R 1 . .
C C9 0.3264(2) 0.5422(2) 0.1211(6) 0.0329(11) Uani d . . . 1 . .
H H9 0.3388 0.5684 0.0192 0.039 Uiso calc U . R 1 . .
C C10 0.28788(19) 0.5653(2) 0.2439(5) 0.0257(10) Uani d . . . 1 . .
H H10 0.2677 0.6116 0.2451 0.031 Uiso calc U . R 1 . .
C C11 0.25360(18) 0.4428(2) 0.6516(5) 0.0208(9) Uani d . . . 1 . .
C C12 0.1843(2) 0.4631(2) 0.9092(6) 0.0347(11) Uani d . . . 1 . .
H H12A 0.1854 0.514 0.8717 0.052 Uiso calc U . R 1 . .
H H12B 0.1988 0.4593 1.0383 0.052 Uiso calc U . R 1 . .
H H12C 0.1395 0.4446 0.8882 0.052 Uiso calc U . R 1 . .
C C13 0.2441(2) 0.3502(2) 0.8407(6) 0.0306(11) Uani d . . . 1 . .
H H13 0.2318 0.3224 0.94 0.037 Uiso calc U . R 1 . .
C C14 0.2805(2) 0.3272(2) 0.7136(6) 0.0361(12) Uani d . . . 1 . .
H H14 0.2986 0.2801 0.7044 0.043 Uiso calc U . R 1 . .
C C15 0.27144(18) 0.5885(2) 0.6573(5) 0.0198(9) Uani d . . . 1 . .
C C16 0.33753(18) 0.6064(2) 0.6574(5) 0.0221(10) Uani d . . . 1 . .
H H16 0.3643 0.578 0.5865 0.027 Uiso calc U . R 1 . .
C C17 0.3660(2) 0.6639(2) 0.7566(5) 0.0288(10) Uani d . . . 1 . .
H H17 0.4112 0.674 0.7535 0.035 Uiso calc U . R 1 . .
C C18 0.3277(2) 0.7063(2) 0.8604(6) 0.0322(11) Uani d . . . 1 . .
H H18 0.3466 0.7455 0.9297 0.039 Uiso calc U . R 1 . .
C C19 0.2623(2) 0.6911(2) 0.8619(6) 0.0303(11) Uani d . . . 1 . .
H H19 0.2357 0.7199 0.9324 0.036 Uiso calc U . R 1 . .
C C20 0.2350(2) 0.6340(2) 0.7610(5) 0.0267(10) Uani d . . . 1 . .
H H20 0.1894 0.6253 0.7621 0.032 Uiso calc U . R 1 . .
C C21 0.11660(18) 0.5793(2) 0.2660(5) 0.0233(10) Uani d . . . 1 . .
C C22 0.13552(19) 0.6528(2) 0.2624(5) 0.0250(10) Uani d . . . 1 . .
H H22 0.163 0.6717 0.3608 0.03 Uiso calc U . R 1 . .
C C23 0.11530(19) 0.6978(2) 0.1201(6) 0.0282(11) Uani d . . . 1 . .
H H23 0.1292 0.7469 0.121 0.034 Uiso calc U . R 1 . .
C C24 0.07499(19) 0.6717(2) -0.0234(6) 0.0300(11) Uani d . . . 1 . .
H H24 0.0609 0.7027 -0.1213 0.036 Uiso calc U . R 1 . .
C C25 0.05519(19) 0.6000(2) -0.0240(6) 0.0305(11) Uani d . . . 1 . .
H H25 0.0277 0.5816 -0.123 0.037 Uiso calc U . R 1 . .
C C26 0.07557(18) 0.5549(2) 0.1202(5) 0.0251(10) Uani d . . . 1 . .
H H26 0.061 0.5061 0.1188 0.03 Uiso calc U . R 1 . .
C C27 0.10849(18) 0.4285(2) 0.4366(5) 0.0214(9) Uani d . . . 1 . .
C C28 0.14004(19) 0.3745(2) 0.3431(5) 0.0258(10) Uani d . . . 1 . .
H H28 0.1801 0.3857 0.2941 0.031 Uiso calc U . R 1 . .
C C29 0.11434(19) 0.3052(2) 0.3202(5) 0.0285(11) Uani d . . . 1 . .
H H29 0.1362 0.2703 0.2532 0.034 Uiso calc U . R 1 . .
C C30 0.05725(19) 0.2868(2) 0.3942(6) 0.0302(11) Uani d . . . 1 . .
H H30 0.0399 0.2393 0.3795 0.036 Uiso calc U . R 1 . .
C C31 0.0254(2) 0.3384(2) 0.4901(6) 0.0294(10) Uani d . . . 1 . .
H H31 -0.0139 0.3261 0.5418 0.035 Uiso calc U . R 1 . .
C C32 0.05054(18) 0.4079(2) 0.5110(5) 0.0267(10) Uani d . . . 1 . .
H H32 0.0281 0.4425 0.5774 0.032 Uiso calc U . R 1 . .
N N1 0.34480(15) 0.47332(19) 0.1701(4) 0.0281(9) Uani d . . . 1 . .
N N2 0.28180(14) 0.51072(16) 0.3704(4) 0.0208(8) Uani d . . . 1 . .
N N3 0.22722(16) 0.42093(18) 0.8052(4) 0.0290(9) Uani d . . . 1 . .
N N4 0.28702(16) 0.38488(17) 0.5962(4) 0.0267(8) Uani d . . . 1 . .
Si Si1 0.14294(5) 0.52205(6) 0.46990(15) 0.0220(3) Uani d . . . 1 . .
H H1SI 0.1054(15) 0.5548(15) 0.609(4) 0.017(9) Uiso d . . . 1 . .

loop_
_atom_site_aniso_label
_atom_site_aniso_U_11
_atom_site_aniso_U_22
_atom_site_aniso_U_33
_atom_site_aniso_U_12
_atom_site_aniso_U_13
_atom_site_aniso_U_23
B1 0.036(3) 0.027(3) 0.030(3) 0.007(2) 0.004(3) -0.002(3)
B2 0.023(3) 0.025(3) 0.014(2) -0.003(2) 0.008(2) -0.003(2)
C1 0.028(2) 0.028(2) 0.028(3) 0.008(2) -0.003(2) -0.002(2)
C2 0.030(3) 0.036(3) 0.048(3) 0.010(2) -0.006(2) -0.007(2)
C3 0.030(3) 0.049(3) 0.051(3) 0.001(2) -0.006(2) -0.006(3)
C4 0.022(3) 0.050(3) 0.040(3) 0.008(2) 0.003(2) 0.006(3)
C5 0.034(3) 0.046(3) 0.045(3) 0.016(2) -0.002(2) 0.003(3)
C6 0.038(3) 0.035(3) 0.036(3) 0.010(2) -0.001(2) -0.002(2)
C7 0.019(2) 0.035(3) 0.019(2) 0.006(2) -0.0007(18) -0.007(2)
C8 0.036(3) 0.057(3) 0.035(3) 0.009(2) 0.007(2) -0.007(3)
C9 0.030(3) 0.043(3) 0.025(3) 0.002(2) -0.001(2) 0.007(2)
C10 0.028(2) 0.033(3) 0.016(2) -0.001(2) 0.0039(19) 0.002(2)
C11 0.018(2) 0.033(2) 0.011(2) -0.0060(19) -0.0015(17) 0.0023(19)
C12 0.040(3) 0.037(3) 0.027(3) -0.001(2) 0.007(2) 0.005(2)
C13 0.033(3) 0.026(3) 0.031(3) -0.003(2) -0.005(2) 0.012(2)
C14 0.037(3) 0.033(3) 0.037(3) -0.002(2) -0.004(2) 0.002(2)
C15 0.020(2) 0.027(2) 0.013(2) 0.0032(18) 0.0033(17) 0.0044(18)
C16 0.024(2) 0.029(2) 0.013(2) -0.0011(19) 0.0005(18) 0.0009(19)
C17 0.027(2) 0.036(3) 0.024(3) -0.005(2) 0.005(2) 0.004(2)
C18 0.048(3) 0.022(2) 0.026(3) -0.006(2) -0.003(2) -0.003(2)
C19 0.034(3) 0.031(3) 0.027(3) 0.003(2) 0.004(2) -0.004(2)
C20 0.021(2) 0.031(3) 0.028(3) 0.002(2) 0.003(2) -0.002(2)
C21 0.017(2) 0.028(2) 0.026(2) 0.0037(19) 0.0049(19) 0.002(2)
C22 0.026(2) 0.029(3) 0.019(2) 0.000(2) 0.0010(19) -0.003(2)
C23 0.029(2) 0.022(2) 0.035(3) 0.001(2) 0.010(2) 0.003(2)
C24 0.027(3) 0.034(3) 0.030(3) 0.006(2) 0.006(2) 0.007(2)
C25 0.024(2) 0.042(3) 0.025(3) 0.001(2) -0.003(2) 0.000(2)
C26 0.023(2) 0.025(2) 0.028(3) -0.0024(19) 0.003(2) -0.001(2)
C27 0.019(2) 0.030(2) 0.015(2) 0.0055(19) 0.0028(18) 0.0052(19)
C28 0.021(2) 0.036(3) 0.020(2) -0.006(2) 0.0007(19) 0.005(2)
C29 0.027(3) 0.029(3) 0.029(3) 0.001(2) 0.000(2) -0.002(2)
C30 0.027(2) 0.026(2) 0.037(3) -0.002(2) -0.001(2) 0.006(2)
C31 0.025(2) 0.029(3) 0.034(3) -0.004(2) 0.005(2) 0.005(2)
C32 0.021(2) 0.028(2) 0.031(3) 0.0013(19) 0.0022(19) 0.002(2)
N1 0.0256(19) 0.044(2) 0.016(2) 0.0089(18) 0.0063(16) -0.0080(18)
N2 0.0200(18) 0.0248(19) 0.0172(19) -0.0016(15) -0.0008(15) 0.0004(16)
N3 0.027(2) 0.035(2) 0.025(2) -0.0022(17) 0.0015(17) 0.0012(18)
N4 0.030(2) 0.024(2) 0.025(2) -0.0023(17) -0.0038(16) 0.0052(17)
Si1 0.0208(6) 0.0262(7) 0.0193(6) -0.0003(5) 0.0024(5) -0.0005(6)

loop_
_atom_type_symbol
_atom_type_description
_atom_type_scat_dispersion_real
_atom_type_scat_dispersion_imag
_atom_type_scat_source
C C 0.0033 0.0016 'International Tables Vol C Tables 4.2.6.8 and 6.1.1.4'
H H 0.0000 0.0000 'International Tables Vol C Tables 4.2.6.8 and 6.1.1.4'
B B 0.0013 0.0007 'International Tables Vol C Tables 4.2.6.8 and 6.1.1.4'
N N 0.0061 0.0033 'International Tables Vol C Tables 4.2.6.8 and 6.1.1.4'
Si Si 0.0817 0.0704 'International Tables Vol C Tables 4.2.6.8 and 6.1.1.4'

loop_
_geom_angle_atom_site_label_1
_geom_angle_atom_site_label_2
_geom_angle_atom_site_label_3
_geom_angle_site_symmetry_1
_geom_angle_site_symmetry_3
_geom_angle
N4 B1 C7 . . 106.4(3)
N4 B1 C1 . . 108.9(4)
C7 B1 C1 . . 113.6(4)
N2 B2 C11 . . 105.6(3)
N2 B2 C15 . . 107.6(3)
C11 B2 C15 . . 114.0(3)
N2 B2 Si1 . . 110.1(3)
C11 B2 Si1 . . 104.6(3)
C15 B2 Si1 . . 114.5(3)
C2 C1 C6 . . 115.5(4)
C2 C1 B1 . . 121.2(4)
C6 C1 B1 . . 123.4(4)
C3 C2 C1 . . 122.9(4)
C4 C3 C2 . . 120.1(4)
C3 C4 C5 . . 119.3(4)
C4 C5 C6 . . 119.8(4)
C5 C6 C1 . . 122.5(4)
N2 C7 N1 . . 105.9(3)
N2 C7 B1 . . 127.4(4)
N1 C7 B1 . . 126.7(4)
C10 C9 N1 . . 106.5(4)
C9 C10 N2 . . 108.9(4)
N4 C11 N3 . . 105.6(3)
N4 C11 B2 . . 125.8(3)
N3 C11 B2 . . 128.4(4)
C14 C13 N3 . . 108.6(4)
C13 C14 N4 . . 107.0(4)
C16 C15 C20 . . 115.1(4)
C16 C15 B2 . . 119.8(3)
C20 C15 B2 . . 125.1(3)
C17 C16 C15 . . 123.0(4)
C18 C17 C16 . . 119.4(4)
C19 C18 C17 . . 119.4(4)
C18 C19 C20 . . 120.1(4)
C19 C20 C15 . . 123.0(4)
C26 C21 C22 . . 116.5(4)
C26 C21 Si1 . . 123.9(3)
C22 C21 Si1 . . 119.6(3)
C23 C22 C21 . . 121.9(4)
C24 C23 C22 . . 120.0(4)
C23 C24 C25 . . 119.6(4)
C24 C25 C26 . . 120.0(4)
C21 C26 C25 . . 121.9(4)
C28 C27 C32 . . 116.4(4)
C28 C27 Si1 . . 122.3(3)
C32 C27 Si1 . . 121.3(3)
C29 C28 C27 . . 121.8(4)
C30 C29 C28 . . 120.4(4)
C29 C30 C31 . . 119.4(4)
C30 C31 C32 . . 120.3(4)
C31 C32 C27 . . 121.7(4)
C9 N1 C7 . . 110.4(3)
C9 N1 C8 . . 125.0(4)
C7 N1 C8 . . 124.5(4)
C7 N2 C10 . . 108.3(3)
C7 N2 B2 . . 127.0(3)
C10 N2 B2 . . 124.6(3)
C11 N3 C13 . . 109.3(3)
C11 N3 C12 . . 126.2(3)
C13 N3 C12 . . 124.4(4)
C11 N4 C14 . . 109.6(3)
C11 N4 B1 . . 127.5(3)
C14 N4 B1 . . 122.8(3)
C27 Si1 C21 . . 109.37(18)
C27 Si1 B2 . . 110.86(17)
C21 Si1 B2 . . 116.13(17)

loop_
_geom_bond_atom_site_label_1
_geom_bond_atom_site_label_2
_geom_bond_site_symmetry_2
_geom_bond_distance
B1 N4 . 1.565(6)
B1 C7 . 1.566(6)
B1 C1 . 1.615(6)
B2 N2 . 1.583(5)
B2 C11 . 1.609(6)
B2 C15 . 1.626(6)
B2 Si1 . 2.077(5)
C1 C2 . 1.390(6)
C1 C6 . 1.394(5)
C2 C3 . 1.380(6)
C3 C4 . 1.371(6)
C4 C5 . 1.379(6)
C5 C6 . 1.389(6)
C7 N2 . 1.349(4)
C7 N1 . 1.366(5)
C8 N1 . 1.466(5)
C9 C10 . 1.328(5)
C9 N1 . 1.366(5)
C10 N2 . 1.390(5)
C11 N4 . 1.353(5)
C11 N3 . 1.364(5)
C12 N3 . 1.449(5)
C13 C14 . 1.322(5)
C13 N3 . 1.370(5)
C14 N4 . 1.390(5)
C15 C16 . 1.396(5)
C15 C20 . 1.399(5)
C16 C17 . 1.391(5)
C17 C18 . 1.389(5)
C18 C19 . 1.374(5)
C19 C20 . 1.382(5)
C21 C26 . 1.386(5)
C21 C22 . 1.412(5)
C21 Si1 . 1.884(4)
C22 C23 . 1.379(5)
C23 C24 . 1.377(6)
C24 C25 . 1.384(5)
C25 C26 . 1.390(5)
C27 C28 . 1.404(5)
C27 C32 . 1.407(5)
C27 Si1 . 1.875(4)
C28 C29 . 1.388(5)
C29 C30 . 1.379(5)
C30 C31 . 1.386(5)
C31 C32 . 1.386(5)
